data_1509845
loop_
_publ_author_name
'Chou Junhong'
'Kanatzidis, M.G.'

_publ_section_title
;
 Isolation of beta-Ag3 As Se3, (Me3 N H) (Ag3 As2 Se5), K5 Ag2 As3 Se9,
 and K Ag3 As2 S5 : novel solid state silver thio- and selenoarsenates
 from solvento-thermal synthesis
;
_journal_name_full 'Journal of Solid State Chemistry'
_journal_page_first 186
_journal_page_last 201
_journal_paper_doi 10.1006/jssc.1996.0375
_journal_volume 127
_journal_year 1996
_chemical_formula_sum 'Ag3 As Se3'
_chemical_name_systematic 'Ag3 (As Se3)'
_space_group_IT_number 62
_symmetry_space_group_name_Hall '-P 2ac 2n'
_symmetry_space_group_name_H-M 'P n m a'
_cell_angle_alpha 90
_cell_angle_beta 90
_cell_angle_gamma 90
_cell_formula_units_Z 12
_cell_length_a 8.111
_cell_length_b 11.344
_cell_length_c 20.728
_cell_volume 1907.208
_citation_journal_id_ASTM JSSCBI
_cod_data_source_file silver3-x_12.cif
_cod_data_source_block Ag3As1Se3
_cod_original_formula_sum 'Ag3 As1 Se3'
_cod_database_code 1509845

loop_
_symmetry_equiv_pos_as_xyz
x,y,z
-x+1/2,-y,z+1/2
x+1/2,-y+1/2,-z+1/2
-x,y+1/2,-z
-x,-y,-z
x-1/2,y,-z-1/2
-x-1/2,y-1/2,z-1/2
x,-y-1/2,z

loop_
_atom_site_label
_atom_site_type_symbol
_atom_site_fract_x
_atom_site_fract_y
_atom_site_fract_z
_atom_site_occupancy
_atom_site_U_iso_or_equiv
Ag2 Ag+1 0.3314 0.1101 0.7155 1 0.0
Se6 Se-2 0.6009 0.0837 0.5629 1 0.0
As2 As+3 0.22 0.25 0.5539 1 0.0
Se4 Se-2 0.4164 -0.0962 0.7686 1 0.0
Ag1 Ag+1 0.6435 -0.018 0.6779 1 0.0
Ag5 Ag+1 0.7766 0.75 0.6312 1 0.0
Ag4 Ag+1 0.7139 0.0714 0.4424 1 0.0
Se2 Se-2 0.988 0.75 0.5318 1 0.0
Se3 Se-2 0.12 0.0889 0.6187 1 0.0
Se1 Se-2 0.613 0.25 0.712 1 0.0
As1 As+3 0.748 0.25 0.6078 1 0.0
Ag3 Ag+1 0.8779 -0.0348 0.5601 1 0.0
As3 As+3 0.287 0.75 0.7082 1 0.0
Se5 Se-2 0.454 0.75 0.6095 1 0.0
